data_7158996
loop_
_publ_author_name
'Shi, Yuan'
'Wang, Kai'
'Ding, Yuxin'
'Xie, Yuanyuan'

_publ_section_title
;
 Transition-metal-free electrochemical oxidative C(sp2)--H
 trifluoromethylation of aryl aldehyde hydrazones
;
_journal_name_full 'Organic &amp; Biomolecular Chemistry'
_journal_paper_doi 10.1039/D2OB01734B
_journal_year 2022
_chemical_formula_moiety 'C12 H11 Br2 F3 N2 O'
_chemical_formula_sum 'C12 H11 Br2 F3 N2 O'
_chemical_formula_weight 416.05
_space_group_crystal_system monoclinic
_space_group_IT_number 14
_space_group_name_Hall '-P 2ybc'
_space_group_name_H-M_alt 'P 1 21/c 1'
_atom_sites_solution_hydrogens geom
_atom_sites_solution_primary dual
_audit_creation_date 2022-06-02
_audit_creation_method
;
Olex2 1.2
(compiled 2018.05.29 svn.r3508 for OlexSys, GUI svn.r5506)
;
_audit_update_record
;
2022-06-13 deposited with the CCDC.	2022-11-09 downloaded from the CCDC.
;
_cell_angle_alpha 90
_cell_angle_beta 111.5740(10)
_cell_angle_gamma 90
_cell_formula_units_Z 4
_cell_length_a 11.9638(4)
_cell_length_b 7.6176(2)
_cell_length_c 16.0976(6)
_cell_measurement_reflns_used 4918
_cell_measurement_temperature 169(2)
_cell_measurement_theta_max 27.10
_cell_measurement_theta_min 2.72
_cell_volume 1364.28(8)
_computing_cell_refinement 'SAINT V8.40B (Bruker Nano, Inc., 2019)'
_computing_data_collection 'Bruker Instrument Service vV6.2.14'
_computing_data_reduction 'SAINT V8.40B (Bruker Nano, Inc., 2019)'
_computing_molecular_graphics 'Olex2 (Dolomanov et al., 2009)'
_computing_publication_material 'Olex2 (Dolomanov et al., 2009)'
_computing_structure_refinement 'ShelXL (Sheldrick, 2015)'
_computing_structure_solution 'ShelXT (Sheldrick, 2015)'
_diffrn_ambient_temperature 169.0
_diffrn_measured_fraction_theta_full 1.000
_diffrn_measured_fraction_theta_max 0.995
_diffrn_measurement_device_type 'zju Bruker D8 Venture'
_diffrn_measurement_method '\f and \w scans'
_diffrn_radiation_type MoK\a
_diffrn_radiation_wavelength 0.71073
_diffrn_reflns_av_R_equivalents 0.0580
_diffrn_reflns_av_unetI/netI 0.0644
_diffrn_reflns_Laue_measured_fraction_full 1.000
_diffrn_reflns_Laue_measured_fraction_max 0.995
_diffrn_reflns_limit_h_max 15
_diffrn_reflns_limit_h_min -15
_diffrn_reflns_limit_k_max 8
_diffrn_reflns_limit_k_min -9
_diffrn_reflns_limit_l_max 20
_diffrn_reflns_limit_l_min -20
_diffrn_reflns_number 9355
_diffrn_reflns_point_group_measured_fraction_full 1.000
_diffrn_reflns_point_group_measured_fraction_max 0.995
_diffrn_reflns_theta_full 25.242
_diffrn_reflns_theta_max 27.161
_diffrn_reflns_theta_min 2.663
_diffrn_standards_number 0
_exptl_absorpt_coefficient_mu 5.973
_exptl_absorpt_correction_T_max 0.7455
_exptl_absorpt_correction_T_min 0.1566
_exptl_absorpt_correction_type multi-scan
_exptl_absorpt_process_details
;
SADABS-2016/2 (Bruker,2016/2) was used for absorption correction.
wR2(int) was 0.1487 before and 0.0684 after correction.
The Ratio of minimum to maximum transmission is 0.2101.
The \l/2 correction factor is Not present.
;
_exptl_crystal_colour colourless
_exptl_crystal_colour_primary colourless
_exptl_crystal_density_diffrn 2.026
_exptl_crystal_description block
_exptl_crystal_F_000 808
_exptl_crystal_size_max 0.49
_exptl_crystal_size_mid 0.32
_exptl_crystal_size_min 0.18
_refine_diff_density_max 1.152
_refine_diff_density_min -1.985
_refine_diff_density_rms 0.269
_refine_ls_extinction_method none
_refine_ls_goodness_of_fit_ref 1.050
_refine_ls_hydrogen_treatment constr
_refine_ls_matrix_type full
_refine_ls_number_parameters 181
_refine_ls_number_reflns 3005
_refine_ls_number_restraints 0
_refine_ls_restrained_S_all 1.050
_refine_ls_R_factor_all 0.0567
_refine_ls_R_factor_gt 0.0494
_refine_ls_shift/su_max 0.001
_refine_ls_shift/su_mean 0.000
_refine_ls_structure_factor_coef Fsqd
_refine_ls_weighting_details 'w=1/[\s^2^(Fo^2^)+(0.0771P)^2^] where P=(Fo^2^+2Fc^2^)/3'
_refine_ls_weighting_scheme calc
_refine_ls_wR_factor_gt 0.1232
_refine_ls_wR_factor_ref 0.1276
_reflns_Friedel_coverage 0.000
_reflns_number_gt 2551
_reflns_number_total 3005
_reflns_threshold_expression 'I > 2\s(I)'
_cod_data_source_file d2ob01734b2.cif
_cod_data_source_block mo_220531_shiyuan_24br_0m
_cod_database_code 7158996
_shelx_shelxl_version_number 2018/3
_shelx_space_group_comment
;
The symmetry employed for this shelxl refinement is uniquely defined
by the following loop, which should always be used as a source of
symmetry information in preference to the above space-group names.
They are only intended as comments.
;
_shelx_estimated_absorpt_t_max 0.413
_shelx_estimated_absorpt_t_min 0.158
_olex2_refinement_description
;
1. Fixed Uiso
 At 1.2 times of:
  All C(H) groups, All C(H,H) groups
2.a Secondary CH2 refined with riding coordinates:
 C9(H9A,H9B), C10(H10A,H10B), C11(H11A,H11B), C12(H12A,H12B)
2.b Aromatic/amide H refined with riding coordinates:
 C1(H1), C3(H3), C5(H5)
;
_olex2_submission_special_instructions 'No special instructions were received'

loop_
_space_group_symop_operation_xyz
'x, y, z'
'-x, y+1/2, -z+1/2'
'-x, -y, -z'
'x, -y-1/2, z-1/2'

loop_
_atom_site_label
_atom_site_type_symbol
_atom_site_fract_x
_atom_site_fract_y
_atom_site_fract_z
_atom_site_U_iso_or_equiv
_atom_site_adp_type
_atom_site_occupancy
_atom_site_site_symmetry_order
_atom_site_calc_flag
_atom_site_refinement_flags_posn
_atom_site_refinement_flags_adp
_atom_site_refinement_flags_occupancy
_atom_site_disorder_assembly
_atom_site_disorder_group
Br1 Br 0.29401(4) 0.94984(5) 0.08104(3) 0.02480(16) Uani 1 1 d . . . . .
Br2 Br 0.61759(4) 0.97057(5) 0.43964(3) 0.02741(16) Uani 1 1 d . . . . .
F1 F 0.2329(2) 0.2187(3) 0.34180(19) 0.0356(6) Uani 1 1 d . . . . .
F2 F 0.3063(2) 0.3195(3) 0.24841(18) 0.0342(6) Uani 1 1 d . . . . .
F3 F 0.4087(2) 0.3348(3) 0.38849(19) 0.0374(6) Uani 1 1 d . . . . .
O1 O -0.0564(2) 0.9381(3) 0.3875(2) 0.0249(6) Uani 1 1 d . . . . .
N1 N 0.1565(3) 0.5300(4) 0.3573(2) 0.0176(6) Uani 1 1 d . . . . .
N2 N 0.1013(3) 0.6730(4) 0.3731(2) 0.0182(6) Uani 1 1 d . . . . .
C1 C 0.2782(3) 0.7338(4) 0.2195(2) 0.0178(7) Uani 1 1 d . . . . .
H1 H 0.211125 0.682553 0.173830 0.021 Uiso 1 1 calc R . . . .
C2 C 0.3427(3) 0.8679(5) 0.2000(2) 0.0176(7) Uani 1 1 d . . . . .
C3 C 0.4429(3) 0.9416(5) 0.2646(3) 0.0205(8) Uani 1 1 d . . . . .
H3 H 0.486199 1.033667 0.250205 0.025 Uiso 1 1 calc R . . . .
C4 C 0.4781(3) 0.8773(5) 0.3509(3) 0.0185(7) Uani 1 1 d . . . . .
C5 C 0.4147(3) 0.7454(5) 0.3736(2) 0.0171(7) Uani 1 1 d . . . . .
H5 H 0.439939 0.703727 0.433314 0.020 Uiso 1 1 calc R . . . .
C6 C 0.3136(3) 0.6753(4) 0.3076(2) 0.0157(7) Uani 1 1 d . . . . .
C7 C 0.2454(3) 0.5296(4) 0.3314(3) 0.0184(8) Uani 1 1 d . . . . .
C8 C 0.2967(3) 0.3500(5) 0.3277(3) 0.0238(8) Uani 1 1 d . . . . .
C9 C 0.1001(3) 0.8466(5) 0.3338(3) 0.0230(8) Uani 1 1 d . . . . .
H9A H 0.045904 0.845717 0.270226 0.028 Uiso 1 1 calc R . . . .
H9B H 0.181971 0.877232 0.336910 0.028 Uiso 1 1 calc R . . . .
C10 C 0.0571(4) 0.9812(5) 0.3847(3) 0.0272(9) Uani 1 1 d . . . . .
H10A H 0.116567 0.990020 0.446461 0.033 Uiso 1 1 calc R . . . .
H10B H 0.051991 1.097363 0.355937 0.033 Uiso 1 1 calc R . . . .
C11 C -0.0486(4) 0.7734(5) 0.4313(3) 0.0270(9) Uani 1 1 d . . . . .
H11A H -0.127361 0.744974 0.435075 0.032 Uiso 1 1 calc R . . . .
H11B H 0.011498 0.781492 0.492897 0.032 Uiso 1 1 calc R . . . .
C12 C -0.0132(3) 0.6293(5) 0.3819(3) 0.0250(8) Uani 1 1 d . . . . .
H12A H -0.005128 0.517322 0.414831 0.030 Uiso 1 1 calc R . . . .
H12B H -0.076324 0.614362 0.321927 0.030 Uiso 1 1 calc R . . . .

loop_
_atom_site_aniso_label
_atom_site_aniso_U_11
_atom_site_aniso_U_22
_atom_site_aniso_U_33
_atom_site_aniso_U_23
_atom_site_aniso_U_13
_atom_site_aniso_U_12
Br1 0.0274(2) 0.0296(2) 0.0155(3) 0.00696(14) 0.00565(19) 0.00527(14)
Br2 0.0228(2) 0.0325(2) 0.0208(3) -0.00396(15) 0.00083(19) -0.01077(15)
F1 0.0335(13) 0.0182(10) 0.0611(19) 0.0043(11) 0.0245(13) -0.0038(9)
F2 0.0444(14) 0.0285(12) 0.0365(16) -0.0019(11) 0.0230(13) 0.0075(11)
F3 0.0233(12) 0.0306(12) 0.0453(17) 0.0091(12) -0.0028(12) 0.0068(10)
O1 0.0206(14) 0.0234(13) 0.0332(18) -0.0009(12) 0.0127(13) 0.0011(10)
N1 0.0168(15) 0.0206(14) 0.0111(17) 0.0006(11) 0.0001(13) -0.0019(11)
N2 0.0186(15) 0.0186(13) 0.0186(17) 0.0021(12) 0.0082(13) 0.0001(11)
C1 0.0178(17) 0.0191(15) 0.0125(18) -0.0013(14) 0.0009(15) 0.0007(13)
C2 0.0161(16) 0.0227(16) 0.0139(19) 0.0028(14) 0.0054(15) 0.0039(13)
C3 0.0187(18) 0.0169(16) 0.027(2) -0.0020(14) 0.0100(18) -0.0010(13)
C4 0.0157(16) 0.0211(16) 0.0146(19) -0.0018(14) 0.0007(15) -0.0008(13)
C5 0.0170(16) 0.0206(16) 0.0131(18) 0.0002(14) 0.0050(15) 0.0007(13)
C6 0.0152(16) 0.0167(15) 0.0160(19) -0.0030(13) 0.0066(15) -0.0005(13)
C7 0.0143(17) 0.0188(16) 0.017(2) 0.0010(14) 0.0005(15) -0.0026(12)
C8 0.0196(18) 0.0205(17) 0.031(2) 0.0023(16) 0.0089(17) -0.0027(14)
C9 0.0252(19) 0.0179(16) 0.029(2) 0.0057(15) 0.0140(18) 0.0015(14)
C10 0.0218(19) 0.0212(17) 0.042(3) 0.0005(17) 0.015(2) -0.0023(15)
C11 0.029(2) 0.0289(19) 0.030(2) -0.0015(17) 0.0184(19) -0.0020(16)
C12 0.0240(19) 0.0237(18) 0.031(2) -0.0024(16) 0.0143(18) -0.0038(15)

loop_
_atom_type_symbol
_atom_type_description
_atom_type_scat_dispersion_real
_atom_type_scat_dispersion_imag
_atom_type_scat_source
C C 0.0033 0.0016 'International Tables Vol C Tables 4.2.6.8 and 6.1.1.4'
H H 0.0000 0.0000 'International Tables Vol C Tables 4.2.6.8 and 6.1.1.4'
Br Br -0.2901 2.4595 'International Tables Vol C Tables 4.2.6.8 and 6.1.1.4'
F F 0.0171 0.0103 'International Tables Vol C Tables 4.2.6.8 and 6.1.1.4'
N N 0.0061 0.0033 'International Tables Vol C Tables 4.2.6.8 and 6.1.1.4'
O O 0.0106 0.0060 'International Tables Vol C Tables 4.2.6.8 and 6.1.1.4'

loop_
_geom_angle_atom_site_label_1
_geom_angle_atom_site_label_2
_geom_angle_atom_site_label_3
_geom_angle
_geom_angle_site_symmetry_1
_geom_angle_site_symmetry_3
_geom_angle_publ_flag
C10 O1 C11 109.3(3) . . ?
C7 N1 N2 126.1(3) . . ?
N1 N2 C9 125.2(3) . . ?
N1 N2 C12 112.1(3) . . ?
C9 N2 C12 112.7(3) . . ?
C2 C1 H1 120.7 . . ?
C2 C1 C6 118.7(3) . . ?
C6 C1 H1 120.7 . . ?
C1 C2 Br1 118.9(3) . . ?
C1 C2 C3 122.0(3) . . ?
C3 C2 Br1 119.1(3) . . ?
C2 C3 H3 121.0 . . ?
C4 C3 C2 118.1(3) . . ?
C4 C3 H3 121.0 . . ?
C3 C4 Br2 118.9(3) . . ?
C3 C4 C5 121.8(3) . . ?
C5 C4 Br2 119.3(3) . . ?
C4 C5 H5 120.6 . . ?
C4 C5 C6 118.9(3) . . ?
C6 C5 H5 120.6 . . ?
C1 C6 C7 120.2(3) . . ?
C5 C6 C1 120.5(3) . . ?
C5 C6 C7 119.2(3) . . ?
N1 C7 C6 132.4(3) . . ?
N1 C7 C8 114.5(3) . . ?
C6 C7 C8 113.1(3) . . ?
F1 C8 F2 106.7(3) . . ?
F1 C8 F3 107.0(3) . . ?
F1 C8 C7 114.1(3) . . ?
F2 C8 F3 105.5(3) . . ?
F2 C8 C7 111.8(3) . . ?
F3 C8 C7 111.1(3) . . ?
N2 C9 H9A 109.8 . . ?
N2 C9 H9B 109.8 . . ?
N2 C9 C10 109.2(3) . . ?
H9A C9 H9B 108.3 . . ?
C10 C9 H9A 109.8 . . ?
C10 C9 H9B 109.8 . . ?
O1 C10 C9 112.4(3) . . ?
O1 C10 H10A 109.1 . . ?
O1 C10 H10B 109.1 . . ?
C9 C10 H10A 109.1 . . ?
C9 C10 H10B 109.1 . . ?
H10A C10 H10B 107.9 . . ?
O1 C11 H11A 109.4 . . ?
O1 C11 H11B 109.4 . . ?
O1 C11 C12 111.1(3) . . ?
H11A C11 H11B 108.0 . . ?
C12 C11 H11A 109.4 . . ?
C12 C11 H11B 109.4 . . ?
N2 C12 C11 109.9(3) . . ?
N2 C12 H12A 109.7 . . ?
N2 C12 H12B 109.7 . . ?
C11 C12 H12A 109.7 . . ?
C11 C12 H12B 109.7 . . ?
H12A C12 H12B 108.2 . . ?

loop_
_geom_bond_atom_site_label_1
_geom_bond_atom_site_label_2
_geom_bond_distance
_geom_bond_site_symmetry_2
_geom_bond_publ_flag
Br1 C2 1.891(4) . ?
Br2 C4 1.892(4) . ?
F1 C8 1.327(4) . ?
F2 C8 1.342(5) . ?
F3 C8 1.343(5) . ?
O1 C10 1.414(4) . ?
O1 C11 1.425(5) . ?
N1 N2 1.346(4) . ?
N1 C7 1.278(5) . ?
N2 C9 1.464(4) . ?
N2 C12 1.465(4) . ?
C1 H1 0.9500 . ?
C1 C2 1.385(5) . ?
C1 C6 1.395(5) . ?
C2 C3 1.385(5) . ?
C3 H3 0.9500 . ?
C3 C4 1.383(5) . ?
C4 C5 1.386(5) . ?
C5 H5 0.9500 . ?
C5 C6 1.391(5) . ?
C6 C7 1.508(5) . ?
C7 C8 1.510(5) . ?
C9 H9A 0.9900 . ?
C9 H9B 0.9900 . ?
C9 C10 1.515(5) . ?
C10 H10A 0.9900 . ?
C10 H10B 0.9900 . ?
C11 H11A 0.9900 . ?
C11 H11B 0.9900 . ?
C11 C12 1.505(5) . ?
C12 H12A 0.9900 . ?
C12 H12B 0.9900 . ?

loop_
_geom_torsion_atom_site_label_1
_geom_torsion_atom_site_label_2
_geom_torsion_atom_site_label_3
_geom_torsion_atom_site_label_4
_geom_torsion
_geom_torsion_site_symmetry_1
_geom_torsion_site_symmetry_2
_geom_torsion_site_symmetry_3
_geom_torsion_site_symmetry_4
_geom_torsion_publ_flag
Br1 C2 C3 C4 -178.8(3) . . . . ?
Br2 C4 C5 C6 -178.8(3) . . . . ?
O1 C11 C12 N2 57.1(5) . . . . ?
N1 N2 C9 C10 -165.8(4) . . . . ?
N1 N2 C12 C11 159.4(3) . . . . ?
N1 C7 C8 F1 7.5(5) . . . . ?
N1 C7 C8 F2 128.8(4) . . . . ?
N1 C7 C8 F3 -113.6(4) . . . . ?
N2 N1 C7 C6 -2.3(7) . . . . ?
N2 N1 C7 C8 174.3(3) . . . . ?
N2 C9 C10 O1 -55.7(5) . . . . ?
C1 C2 C3 C4 0.0(5) . . . . ?
C1 C6 C7 N1 -91.3(5) . . . . ?
C1 C6 C7 C8 92.1(4) . . . . ?
C2 C1 C6 C5 -2.7(5) . . . . ?
C2 C1 C6 C7 179.9(3) . . . . ?
C2 C3 C4 Br2 178.0(3) . . . . ?
C2 C3 C4 C5 -1.3(5) . . . . ?
C3 C4 C5 C6 0.6(5) . . . . ?
C4 C5 C6 C1 1.5(5) . . . . ?
C4 C5 C6 C7 178.9(3) . . . . ?
C5 C6 C7 N1 91.3(5) . . . . ?
C5 C6 C7 C8 -85.4(4) . . . . ?
C6 C1 C2 Br1 -179.2(2) . . . . ?
C6 C1 C2 C3 1.9(5) . . . . ?
C6 C7 C8 F1 -175.2(3) . . . . ?
C6 C7 C8 F2 -53.9(4) . . . . ?
C6 C7 C8 F3 63.7(4) . . . . ?
C7 N1 N2 C9 24.2(6) . . . . ?
C7 N1 N2 C12 166.9(4) . . . . ?
C9 N2 C12 C11 -53.0(4) . . . . ?
C10 O1 C11 C12 -60.9(4) . . . . ?
C11 O1 C10 C9 60.6(5) . . . . ?
C12 N2 C9 C10 51.6(4) . . . . ?
